data_1544440
loop_
_publ_author_name
'Seethalakshmi, P.'
'Palanivel, C.'

_publ_section_title
;
 1-Benzyl-3'-[(1<i>H</i>-indol-3-yl)carbonyl]-1'-methyl-2-oxo-4'-(pyridin-3-yl)spiro[indoline-3,2'-pyrrolidine]-3'-carbonitrile
;
_journal_coeditor_code SU4077
_journal_issue 11
_journal_name_full IUCrData
_journal_page_first x161686
_journal_paper_doi 10.1107/S2414314616016862
_journal_volume 1
_journal_year 2016
_chemical_formula_iupac 'C34 H27 N5 O2'
_chemical_formula_moiety 'C34 H27 N5 O2'
_chemical_formula_sum 'C34 H27 N5 O2'
_chemical_formula_weight 537.60
_chemical_name_systematic
1-Benzyl-3'-[(1<i>H</i>-indol-3-yl)carbonyl]-1'-methyl-2-oxo-4'-(pyridin-3-yl)spiro[indoline-3,2'-pyrrolidine]-3'-carbonitrile
_space_group_crystal_system orthorhombic
_space_group_IT_number 61
_space_group_name_Hall '-P 2ac 2ab'
_space_group_name_H-M_alt 'P b c a'
_symmetry_space_group_name_Hall '-P 2ac 2ab'
_symmetry_space_group_name_H-M 'P b c a'
_atom_sites_solution_hydrogens geom
_audit_creation_method SHELXL-2014/7
_cell_angle_alpha 90
_cell_angle_beta 90
_cell_angle_gamma 90
_cell_formula_units_Z 8
_cell_length_a 14.7421(6)
_cell_length_b 17.5573(6)
_cell_length_c 21.4675(9)
_cell_measurement_reflns_used 5384
_cell_measurement_temperature 296(2)
_cell_measurement_theta_max 24.07
_cell_measurement_theta_min 2.32
_cell_volume 5556.5(4)
_computing_cell_refinement
;
SAINT (Bruker, 2014)
;
_computing_data_collection
;
APEX2 (Bruker, 2014)
;
_computing_data_reduction
;
SAINT (Bruker, 2014)
;
_computing_molecular_graphics
;
SHELXTL (Sheldrick, 2008) and Mercury (Macrae <i>et al.</i>,
2008)
;
_computing_publication_material
;
SHELXTL (Sheldrick, 2008) and PLATON (Spek, 2009)
;
_computing_structure_refinement
;
SHELXL2014 (Sheldrick, 2015)
;
_computing_structure_solution
;
SHELXS97 (Sheldrick, 2008)
;
_diffrn_ambient_temperature 296(2)
_diffrn_measured_fraction_theta_full 1.000
_diffrn_measured_fraction_theta_max 1.000
_diffrn_measurement_device_type 'Bruker APEXII CCD'
_diffrn_measurement_method '\f and \w scans'
_diffrn_radiation_type MoK\a
_diffrn_radiation_wavelength 0.71073
_diffrn_reflns_av_R_equivalents 0.0310
_diffrn_reflns_limit_h_max 17
_diffrn_reflns_limit_h_min -14
_diffrn_reflns_limit_k_max 20
_diffrn_reflns_limit_k_min -20
_diffrn_reflns_limit_l_max 25
_diffrn_reflns_limit_l_min -18
_diffrn_reflns_number 22838
_diffrn_reflns_theta_full 24.999
_diffrn_reflns_theta_max 24.999
_diffrn_reflns_theta_min 1.897
_exptl_absorpt_coefficient_mu 0.082
_exptl_absorpt_correction_type none
_exptl_crystal_colour yellow
_exptl_crystal_density_diffrn 1.285
_exptl_crystal_density_method 'not measured'
_exptl_crystal_description Rectangular
_exptl_crystal_F_000 2256
_exptl_crystal_size_max 0.250
_exptl_crystal_size_mid 0.160
_exptl_crystal_size_min 0.120
_refine_diff_density_max 0.132
_refine_diff_density_min -0.174
_refine_ls_extinction_coef 0.00063(9)
_refine_ls_extinction_expression Fc^*^=kFc[1+0.001xFc^2^\l^3^/sin(2\q)]^-1/4^
_refine_ls_extinction_method
;
SHELXL2014 (Sheldrick 2015)
;
_refine_ls_goodness_of_fit_ref 0.969
_refine_ls_hydrogen_treatment constr
_refine_ls_matrix_type full
_refine_ls_number_parameters 372
_refine_ls_number_reflns 4884
_refine_ls_number_restraints 0
_refine_ls_restrained_S_all 0.969
_refine_ls_R_factor_all 0.0764
_refine_ls_R_factor_gt 0.0402
_refine_ls_shift/su_max 0.000
_refine_ls_shift/su_mean 0.000
_refine_ls_structure_factor_coef Fsqd
_refine_ls_weighting_details 'w=1/[\s^2^(Fo^2^)+(0.0237P)^2^+2.8668P] where P=(Fo^2^+2Fc^2^)/3'
_refine_ls_weighting_scheme calc
_refine_ls_wR_factor_gt 0.0767
_refine_ls_wR_factor_ref 0.0951
_reflns_number_gt 3251
_reflns_number_total 4884
_reflns_threshold_expression 'I > 2\s(I)'
_cod_data_source_file su4077sup1.cif
_cod_data_source_block I
_cod_database_code 1544440
_shelx_space_group_comment
;
The symmetry employed for this shelxl refinement is uniquely defined
by the following loop, which should always be used as a source of
symmetry information in preference to the above space-group names.
They are only intended as comments.
;
_shelx_estimated_absorpt_t_min 0.980
_shelx_estimated_absorpt_t_max 0.990

loop_
_space_group_symop_operation_xyz
'x, y, z'
'-x+1/2, -y, z+1/2'
'-x, y+1/2, -z+1/2'
'x+1/2, -y+1/2, -z'
'-x, -y, -z'
'x-1/2, y, -z-1/2'
'x, -y-1/2, z-1/2'
'-x-1/2, y-1/2, z'

loop_
_atom_site_type_symbol
_atom_site_label
_atom_site_fract_x
_atom_site_fract_y
_atom_site_fract_z
_atom_site_U_iso_or_equiv
_atom_site_adp_type
_atom_site_calc_flag
_atom_site_occupancy
C C1 0.63234(14) -0.06447(11) 0.42023(9) 0.0517(5) Uani d 1
H H1 0.6404 -0.0377 0.4572 0.062 Uiso calc 1
C C2 0.70167(15) -0.10825(13) 0.39656(11) 0.0627(6) Uani d 1
H H2 0.7568 -0.1116 0.4174 0.075 Uiso calc 1
C C3 0.68837(16) -0.14676(12) 0.34183(11) 0.0644(6) Uani d 1
H H3 0.7358 -0.1758 0.3259 0.077 Uiso calc 1
C C4 0.54388(15) -0.10303(11) 0.33427(10) 0.0524(5) Uani d 1
H H4 0.4889 -0.1024 0.3131 0.063 Uiso calc 1
C C5 0.55064(13) -0.06054(10) 0.38871(9) 0.0438(5) Uani d 1
C C6 0.47250(13) -0.01328(10) 0.41220(9) 0.0445(5) Uani d 1
H H6 0.4907 0.0063 0.4531 0.053 Uiso calc 1
C C7 0.38438(14) -0.05742(11) 0.42225(10) 0.0537(5) Uani d 1
H H7A 0.3763 -0.0960 0.3904 0.064 Uiso calc 1
H H7B 0.3837 -0.0817 0.4628 0.064 Uiso calc 1
C C8 0.33670(12) 0.04828(10) 0.36441(9) 0.0419(5) Uani d 1
C C9 0.44388(13) 0.05810(10) 0.37192(8) 0.0405(4) Uani d 1
C C10 0.31830(13) 0.01138(11) 0.29978(10) 0.0458(5) Uani d 1
C C11 0.24722(13) 0.12705(11) 0.29981(9) 0.0470(5) Uani d 1
C C12 0.19527(15) 0.18821(12) 0.28185(11) 0.0637(6) Uani d 1
H H12 0.1732 0.1926 0.2414 0.076 Uiso calc 1
C C13 0.17724(17) 0.24293(13) 0.32648(13) 0.0788(8) Uani d 1
H H13 0.1433 0.2855 0.3155 0.095 Uiso calc 1
C C14 0.20803(18) 0.23604(13) 0.38641(12) 0.0757(7) Uani d 1
H H14 0.1939 0.2734 0.4155 0.091 Uiso calc 1
C C15 0.26003(15) 0.17389(11) 0.40409(10) 0.0593(6) Uani d 1
H H15 0.2804 0.1689 0.4449 0.071 Uiso calc 1
C C16 0.28089(13) 0.11976(10) 0.35996(9) 0.0455(5) Uani d 1
C C17 0.22168(15) -0.02969(13) 0.41757(12) 0.0748(7) Uani d 1
H H17A 0.1792 0.0112 0.4119 0.112 Uiso calc 1
H H17B 0.2097 -0.0547 0.4565 0.112 Uiso calc 1
H H17C 0.2155 -0.0656 0.3841 0.112 Uiso calc 1
C C18 0.48887(13) 0.05771(10) 0.31095(10) 0.0426(5) Uani d 1
C C19 0.24710(15) 0.04824(13) 0.19947(10) 0.0622(6) Uani d 1
H H19A 0.1814 0.0489 0.1969 0.075 Uiso calc 1
H H19B 0.2673 -0.0025 0.1883 0.075 Uiso calc 1
C C20 0.28439(15) 0.10381(12) 0.15286(9) 0.0522(5) Uani d 1
C C21 0.22805(17) 0.13774(15) 0.10973(11) 0.0762(7) Uani d 1
H H21 0.1660 0.1283 0.1113 0.091 Uiso calc 1
C C22 0.2618(2) 0.18511(17) 0.06460(13) 0.0908(9) Uani d 1
H H22 0.2226 0.2070 0.0357 0.109 Uiso calc 1
C C23 0.3517(2) 0.20027(16) 0.06171(13) 0.0888(9) Uani d 1
H H23 0.3743 0.2321 0.0308 0.107 Uiso calc 1
C C24 0.40917(18) 0.16848(16) 0.10455(12) 0.0805(8) Uani d 1
H H24 0.4708 0.1797 0.1033 0.097 Uiso calc 1
C C25 0.37569(15) 0.11979(13) 0.14957(10) 0.0620(6) Uani d 1
H H25 0.4153 0.0975 0.1780 0.074 Uiso calc 1
C C26 0.47020(13) 0.13396(10) 0.40690(9) 0.0453(5) Uani d 1
C C27 0.47548(13) 0.20507(10) 0.37413(9) 0.0455(5) Uani d 1
C C28 0.44590(14) 0.22198(11) 0.31459(10) 0.0528(5) Uani d 1
H H28 0.4239 0.1863 0.2863 0.063 Uiso calc 1
C C29 0.48880(14) 0.33263(11) 0.35534(10) 0.0531(5) Uani d 1
C C30 0.50841(16) 0.40925(12) 0.36446(13) 0.0700(7) Uani d 1
H H30 0.4986 0.4452 0.3334 0.084 Uiso calc 1
C C31 0.54281(18) 0.42924(13) 0.42120(14) 0.0776(8) Uani d 1
H H31 0.5563 0.4801 0.4291 0.093 Uiso calc 1
C C32 0.55800(16) 0.37571(13) 0.46725(12) 0.0710(7) Uani d 1
H H32 0.5813 0.3914 0.5054 0.085 Uiso calc 1
C C33 0.53938(14) 0.29933(12) 0.45804(10) 0.0565(6) Uani d 1
H H33 0.5506 0.2637 0.4892 0.068 Uiso calc 1
C C34 0.50338(13) 0.27721(10) 0.40092(9) 0.0465(5) Uani d 1
N N1 0.61087(13) -0.14454(9) 0.31048(8) 0.0588(5) Uani d 1
N N2 0.31418(11) 0.00086(9) 0.41796(8) 0.0509(4) Uani d 1
N N3 0.27357(10) 0.06328(9) 0.26387(7) 0.0477(4) Uani d 1
N N4 0.52502(12) 0.05610(10) 0.26381(8) 0.0572(5) Uani d 1
N N5 0.45319(12) 0.29669(9) 0.30315(8) 0.0587(5) Uani d 1
H H5 0.4382 0.3189 0.2690 0.070 Uiso calc 1
O O1 0.34090(10) -0.05210(7) 0.28292(7) 0.0599(4) Uani d 1
O O2 0.48569(11) 0.12999(7) 0.46262(7) 0.0646(4) Uani d 1

loop_
_atom_site_aniso_label
_atom_site_aniso_U_11
_atom_site_aniso_U_22
_atom_site_aniso_U_33
_atom_site_aniso_U_12
_atom_site_aniso_U_13
_atom_site_aniso_U_23
C1 0.0643(14) 0.0493(12) 0.0416(12) -0.0037(11) -0.0093(11) 0.0065(10)
C2 0.0557(14) 0.0682(14) 0.0643(16) 0.0042(12) -0.0136(12) 0.0109(13)
C3 0.0679(16) 0.0581(13) 0.0671(16) 0.0158(12) -0.0047(13) 0.0013(13)
C4 0.0580(13) 0.0468(11) 0.0525(14) 0.0043(10) -0.0129(11) -0.0027(11)
C5 0.0566(13) 0.0371(10) 0.0377(11) -0.0020(9) -0.0059(10) 0.0053(9)
C6 0.0592(13) 0.0388(10) 0.0354(11) -0.0025(9) -0.0034(10) 0.0058(9)
C7 0.0684(14) 0.0415(11) 0.0512(13) -0.0009(10) 0.0045(11) 0.0087(10)
C8 0.0483(11) 0.0384(10) 0.0388(11) -0.0013(8) 0.0022(9) -0.0019(9)
C9 0.0496(11) 0.0392(10) 0.0326(11) -0.0036(9) -0.0018(9) 0.0026(9)
C10 0.0423(11) 0.0433(11) 0.0516(13) -0.0045(9) -0.0008(10) -0.0034(10)
C11 0.0439(11) 0.0456(11) 0.0515(13) 0.0002(9) 0.0001(10) -0.0020(10)
C12 0.0667(15) 0.0608(13) 0.0638(15) 0.0106(12) -0.0107(12) -0.0001(12)
C13 0.0919(19) 0.0590(14) 0.086(2) 0.0292(14) -0.0058(16) -0.0034(15)
C14 0.100(2) 0.0584(14) 0.0689(18) 0.0263(14) 0.0033(15) -0.0124(13)
C15 0.0755(15) 0.0527(12) 0.0495(13) 0.0070(11) 0.0058(12) -0.0051(11)
C16 0.0474(12) 0.0430(10) 0.0460(12) -0.0008(9) 0.0037(10) -0.0013(10)
C17 0.0643(16) 0.0686(15) 0.0914(19) -0.0096(12) 0.0192(14) 0.0141(14)
C18 0.0445(11) 0.0431(11) 0.0401(12) -0.0027(9) -0.0077(10) 0.0038(10)
C19 0.0595(14) 0.0734(15) 0.0535(14) -0.0075(12) -0.0152(12) -0.0114(12)
C20 0.0577(14) 0.0597(12) 0.0393(12) 0.0074(11) -0.0110(11) -0.0101(11)
C21 0.0650(16) 0.105(2) 0.0589(16) 0.0134(15) -0.0171(14) -0.0009(16)
C22 0.099(2) 0.113(2) 0.0605(18) 0.0353(19) -0.0144(17) 0.0123(17)
C23 0.112(3) 0.095(2) 0.0593(18) 0.0244(19) 0.0108(17) 0.0166(15)
C24 0.0728(17) 0.103(2) 0.0654(17) 0.0064(15) 0.0134(15) 0.0091(16)
C25 0.0571(15) 0.0769(15) 0.0520(14) 0.0146(12) -0.0048(12) 0.0003(13)
C26 0.0529(12) 0.0434(11) 0.0397(12) -0.0050(9) -0.0050(10) 0.0033(10)
C27 0.0533(13) 0.0407(10) 0.0426(12) -0.0071(9) -0.0053(10) 0.0067(10)
C28 0.0608(13) 0.0461(11) 0.0516(14) -0.0110(10) -0.0063(11) 0.0084(10)
C29 0.0521(13) 0.0463(11) 0.0611(14) -0.0071(10) 0.0001(11) 0.0064(11)
C30 0.0755(17) 0.0464(13) 0.0882(19) -0.0106(11) 0.0065(15) 0.0124(13)
C31 0.0872(19) 0.0482(13) 0.097(2) -0.0185(13) 0.0103(17) -0.0056(15)
C32 0.0763(17) 0.0647(15) 0.0719(17) -0.0191(13) 0.0038(14) -0.0151(14)
C33 0.0570(13) 0.0539(12) 0.0585(14) -0.0078(10) -0.0008(11) -0.0026(11)
C34 0.0448(11) 0.0435(11) 0.0512(13) -0.0059(9) -0.0001(10) 0.0024(10)
N1 0.0668(12) 0.0492(10) 0.0603(12) 0.0118(9) -0.0086(10) -0.0058(9)
N2 0.0547(11) 0.0461(9) 0.0518(11) -0.0049(8) 0.0098(9) 0.0080(8)
N3 0.0474(10) 0.0515(9) 0.0440(10) -0.0014(8) -0.0062(8) -0.0062(8)
N4 0.0557(11) 0.0711(12) 0.0447(11) 0.0006(9) 0.0005(9) 0.0045(10)
N5 0.0698(12) 0.0487(10) 0.0575(12) -0.0070(9) -0.0063(10) 0.0211(9)
O1 0.0665(10) 0.0466(8) 0.0666(10) 0.0015(7) -0.0079(8) -0.0144(7)
O2 0.1075(13) 0.0464(8) 0.0399(9) -0.0101(8) -0.0152(9) 0.0022(7)

loop_
_atom_type_symbol
_atom_type_description
_atom_type_scat_dispersion_real
_atom_type_scat_dispersion_imag
_atom_type_scat_source
C C 0.0033 0.0016 'International Tables Vol C Tables 4.2.6.8 and 6.1.1.4'
H H 0.0000 0.0000 'International Tables Vol C Tables 4.2.6.8 and 6.1.1.4'
N N 0.0061 0.0033 'International Tables Vol C Tables 4.2.6.8 and 6.1.1.4'
O O 0.0106 0.0060 'International Tables Vol C Tables 4.2.6.8 and 6.1.1.4'

loop_
_geom_angle_atom_site_label_1
_geom_angle_atom_site_label_2
_geom_angle_atom_site_label_3
_geom_angle
C2 C1 C5 119.6(2)
C2 C1 H1 120.2
C5 C1 H1 120.2
C3 C2 C1 119.1(2)
C3 C2 H2 120.5
C1 C2 H2 120.5
N1 C3 C2 123.0(2)
N1 C3 H3 118.5
C2 C3 H3 118.5
N1 C4 C5 124.34(19)
N1 C4 H4 117.8
C5 C4 H4 117.8
C1 C5 C4 116.54(19)
C1 C5 C6 121.97(18)
C4 C5 C6 121.49(18)
C5 C6 C7 114.71(15)
C5 C6 C9 117.24(15)
C7 C6 C9 104.63(15)
C5 C6 H6 106.5
C7 C6 H6 106.5
C9 C6 H6 106.5
N2 C7 C6 103.80(15)
N2 C7 H7A 111.0
C6 C7 H7A 111.0
N2 C7 H7B 111.0
C6 C7 H7B 111.0
H7A C7 H7B 109.0
N2 C8 C16 113.72(15)
N2 C8 C10 115.22(15)
C16 C8 C10 101.27(15)
N2 C8 C9 101.96(14)
C16 C8 C9 117.23(15)
C10 C8 C9 107.90(15)
C18 C9 C26 108.50(15)
C18 C9 C6 111.34(15)
C26 C9 C6 110.09(14)
C18 C9 C8 110.89(15)
C26 C9 C8 112.48(15)
C6 C9 C8 103.51(14)
O1 C10 N3 125.13(19)
O1 C10 C8 126.77(18)
N3 C10 C8 108.09(16)
C12 C11 C16 122.13(19)
C12 C11 N3 128.23(19)
C16 C11 N3 109.63(16)
C11 C12 C13 117.1(2)
C11 C12 H12 121.4
C13 C12 H12 121.4
C14 C13 C12 121.7(2)
C14 C13 H13 119.1
C12 C13 H13 119.1
C13 C14 C15 120.7(2)
C13 C14 H14 119.7
C15 C14 H14 119.7
C16 C15 C14 118.6(2)
C16 C15 H15 120.7
C14 C15 H15 120.7
C15 C16 C11 119.75(18)
C15 C16 C8 130.88(19)
C11 C16 C8 109.36(16)
N2 C17 H17A 109.5
N2 C17 H17B 109.5
H17A C17 H17B 109.5
N2 C17 H17C 109.5
H17A C17 H17C 109.5
H17B C17 H17C 109.5
N4 C18 C9 178.5(2)
N3 C19 C20 114.55(17)
N3 C19 H19A 108.6
C20 C19 H19A 108.6
N3 C19 H19B 108.6
C20 C19 H19B 108.6
H19A C19 H19B 107.6
C25 C20 C21 117.8(2)
C25 C20 C19 121.6(2)
C21 C20 C19 120.5(2)
C22 C21 C20 121.2(3)
C22 C21 H21 119.4
C20 C21 H21 119.4
C23 C22 C21 120.5(3)
C23 C22 H22 119.8
C21 C22 H22 119.8
C22 C23 C24 119.7(3)
C22 C23 H23 120.2
C24 C23 H23 120.2
C23 C24 C25 120.1(3)
C23 C24 H24 120.0
C25 C24 H24 120.0
C20 C25 C24 120.8(2)
C20 C25 H25 119.6
C24 C25 H25 119.6
O2 C26 C27 121.35(17)
O2 C26 C9 117.69(16)
C27 C26 C9 120.97(17)
C28 C27 C26 128.52(18)
C28 C27 C34 105.57(16)
C26 C27 C34 125.49(18)
N5 C28 C27 110.76(18)
N5 C28 H28 124.6
C27 C28 H28 124.6
C30 C29 N5 129.2(2)
C30 C29 C34 122.9(2)
N5 C29 C34 107.86(17)
C31 C30 C29 116.8(2)
C31 C30 H30 121.6
C29 C30 H30 121.6
C30 C31 C32 121.6(2)
C30 C31 H31 119.2
C32 C31 H31 119.2
C33 C32 C31 121.7(2)
C33 C32 H32 119.2
C31 C32 H32 119.2
C32 C33 C34 118.2(2)
C32 C33 H33 120.9
C34 C33 H33 120.9
C33 C34 C29 118.79(18)
C33 C34 C27 134.53(18)
C29 C34 C27 106.67(18)
C3 N1 C4 117.45(19)
C8 N2 C7 106.80(15)
C8 N2 C17 114.61(17)
C7 N2 C17 113.82(16)
C10 N3 C11 110.69(16)
C10 N3 C19 122.93(17)
C11 N3 C19 125.88(17)
C28 N5 C29 109.12(17)
C28 N5 H5 125.4
C29 N5 H5 125.4

loop_
_geom_bond_atom_site_label_1
_geom_bond_atom_site_label_2
_geom_bond_distance
C1 C2 1.376(3)
C1 C5 1.383(3)
C1 H1 0.9300
C2 C3 1.370(3)
C2 H2 0.9300
C3 N1 1.327(3)
C3 H3 0.9300
C4 N1 1.329(2)
C4 C5 1.390(3)
C4 H4 0.9300
C5 C6 1.507(3)
C6 C7 1.528(3)
C6 C9 1.580(2)
C6 H6 0.9800
C7 N2 1.458(2)
C7 H7A 0.9700
C7 H7B 0.9700
C8 N2 1.458(2)
C8 C16 1.504(2)
C8 C10 1.555(3)
C8 C9 1.598(3)
C9 C18 1.467(3)
C9 C26 1.578(2)
C10 O1 1.218(2)
C10 N3 1.364(2)
C11 C12 1.374(3)
C11 C16 1.389(3)
C11 N3 1.414(2)
C12 C13 1.383(3)
C12 H12 0.9300
C13 C14 1.370(3)
C13 H13 0.9300
C14 C15 1.387(3)
C14 H14 0.9300
C15 C16 1.377(3)
C15 H15 0.9300
C17 N2 1.465(3)
C17 H17A 0.9600
C17 H17B 0.9600
C17 H17C 0.9600
C18 N4 1.144(2)
C19 N3 1.460(2)
C19 C20 1.502(3)
C19 H19A 0.9700
C19 H19B 0.9700
C20 C25 1.377(3)
C20 C21 1.379(3)
C21 C22 1.370(4)
C21 H21 0.9300
C22 C23 1.353(4)
C22 H22 0.9300
C23 C24 1.369(3)
C23 H23 0.9300
C24 C25 1.381(3)
C24 H24 0.9300
C25 H25 0.9300
C26 O2 1.220(2)
C26 C27 1.435(2)
C27 C28 1.383(3)
C27 C34 1.451(2)
C28 N5 1.339(2)
C28 H28 0.9300
C29 C30 1.390(3)
C29 N5 1.389(3)
C29 C34 1.397(3)
C30 C31 1.365(3)
C30 H30 0.9300
C31 C32 1.382(3)
C31 H31 0.9300
C32 C33 1.383(3)
C32 H32 0.9300
C33 C34 1.391(3)
C33 H33 0.9300
N5 H5 0.8600

loop_
_geom_hbond_atom_site_label_D
_geom_hbond_atom_site_label_H
_geom_hbond_atom_site_label_A
_geom_hbond_site_symmetry_A
_geom_hbond_distance_DH
_geom_hbond_distance_HA
_geom_hbond_distance_DA
_geom_hbond_angle_DHA
N5 H5 N1 3_655 0.86 1.96 2.812(2) 170
C19 H19A N4 6_556 0.97 2.46 3.370(3) 157

loop_
_geom_torsion_atom_site_label_1
_geom_torsion_atom_site_label_2
_geom_torsion_atom_site_label_3
_geom_torsion_atom_site_label_4
_geom_torsion
C5 C1 C2 C3 0.4(3)
C1 C2 C3 N1 -0.7(3)
C2 C1 C5 C4 0.8(3)
C2 C1 C5 C6 -179.71(17)
N1 C4 C5 C1 -1.9(3)
N1 C4 C5 C6 178.56(18)
C1 C5 C6 C7 -123.4(2)
C4 C5 C6 C7 56.0(2)
C1 C5 C6 C9 113.2(2)
C4 C5 C6 C9 -67.3(2)
C5 C6 C7 N2 -156.36(16)
C9 C6 C7 N2 -26.51(19)
C5 C6 C9 C18 10.9(2)
C7 C6 C9 C18 -117.49(17)
C5 C6 C9 C26 -109.52(18)
C7 C6 C9 C26 122.14(17)
C5 C6 C9 C8 130.04(16)
C7 C6 C9 C8 1.70(18)
N2 C8 C9 C18 142.99(15)
C16 C8 C9 C18 -92.16(19)
C10 C8 C9 C18 21.2(2)
N2 C8 C9 C26 -95.31(16)
C16 C8 C9 C26 29.5(2)
C10 C8 C9 C26 142.95(15)
N2 C8 C9 C6 23.50(17)
C16 C8 C9 C6 148.35(16)
C10 C8 C9 C6 -98.24(16)
N2 C8 C10 O1 -48.4(3)
C16 C8 C10 O1 -171.61(19)
C9 C8 C10 O1 64.7(2)
N2 C8 C10 N3 132.87(16)
C16 C8 C10 N3 9.69(19)
C9 C8 C10 N3 -113.99(16)
C16 C11 C12 C13 -0.2(3)
N3 C11 C12 C13 178.6(2)
C11 C12 C13 C14 -1.3(4)
C12 C13 C14 C15 1.1(4)
C13 C14 C15 C16 0.7(4)
C14 C15 C16 C11 -2.2(3)
C14 C15 C16 C8 178.4(2)
C12 C11 C16 C15 1.9(3)
N3 C11 C16 C15 -177.05(17)
C12 C11 C16 C8 -178.56(18)
N3 C11 C16 C8 2.4(2)
N2 C8 C16 C15 48.1(3)
C10 C8 C16 C15 172.3(2)
C9 C8 C16 C15 -70.7(3)
N2 C8 C16 C11 -131.37(17)
C10 C8 C16 C11 -7.2(2)
C9 C8 C16 C11 109.90(19)
N3 C19 C20 C25 52.9(3)
N3 C19 C20 C21 -130.3(2)
C25 C20 C21 C22 0.7(3)
C19 C20 C21 C22 -176.1(2)
C20 C21 C22 C23 -0.6(4)
C21 C22 C23 C24 -0.5(4)
C22 C23 C24 C25 1.5(4)
C21 C20 C25 C24 0.2(3)
C19 C20 C25 C24 177.1(2)
C23 C24 C25 C20 -1.4(4)
C18 C9 C26 O2 -139.91(19)
C6 C9 C26 O2 -17.8(2)
C8 C9 C26 O2 97.0(2)
C18 C9 C26 C27 40.2(2)
C6 C9 C26 C27 162.28(17)
C8 C9 C26 C27 -82.8(2)
O2 C26 C27 C28 -168.1(2)
C9 C26 C27 C28 11.8(3)
O2 C26 C27 C34 3.4(3)
C9 C26 C27 C34 -176.69(18)
C26 C27 C28 N5 172.8(2)
C34 C27 C28 N5 -0.1(2)
N5 C29 C30 C31 179.6(2)
C34 C29 C30 C31 -0.4(3)
C29 C30 C31 C32 0.4(4)
C30 C31 C32 C33 0.2(4)
C31 C32 C33 C34 -0.8(4)
C32 C33 C34 C29 0.8(3)
C32 C33 C34 C27 -179.9(2)
C30 C29 C34 C33 -0.2(3)
N5 C29 C34 C33 179.80(18)
C30 C29 C34 C27 -179.7(2)
N5 C29 C34 C27 0.3(2)
C28 C27 C34 C33 -179.5(2)
C26 C27 C34 C33 7.4(4)
C28 C27 C34 C29 -0.2(2)
C26 C27 C34 C29 -173.29(19)
C2 C3 N1 C4 -0.4(3)
C5 C4 N1 C3 1.7(3)
C16 C8 N2 C7 -169.48(16)
C10 C8 N2 C7 74.2(2)
C9 C8 N2 C7 -42.32(18)
C16 C8 N2 C17 63.5(2)
C10 C8 N2 C17 -52.8(2)
C9 C8 N2 C17 -169.36(16)
C6 C7 N2 C8 44.46(19)
C6 C7 N2 C17 171.97(17)
O1 C10 N3 C11 172.32(19)
C8 C10 N3 C11 -9.0(2)
O1 C10 N3 C19 -0.1(3)
C8 C10 N3 C19 178.67(16)
C12 C11 N3 C10 -174.6(2)
C16 C11 N3 C10 4.3(2)
C12 C11 N3 C19 -2.5(3)
C16 C11 N3 C19 176.42(18)
C20 C19 N3 C10 -122.3(2)
C20 C19 N3 C11 66.5(3)
C27 C28 N5 C29 0.3(3)
C30 C29 N5 C28 179.6(2)
C34 C29 N5 C28 -0.4(2)

_cod_database_fobs_code 1544440
